data_7211055
loop_
_publ_author_name
'Chanthapally, Anjana'
'Oh, Wei Ting'
'Vittal, Jagadese J.'

_publ_section_title
;
 [2 + 2] Cycloaddition reaction as a tool to monitor the formation of
 thermodynamically stable ladder coordination polymers
;
_journal_issue 45
_journal_name_full CrystEngComm
_journal_page_first 9324
_journal_paper_doi 10.1039/c3ce41176a
_journal_volume 15
_journal_year 2013
_chemical_formula_sum 'C19 H17 Cu F6 N3 O5'
_chemical_formula_weight 544.90
_chemical_name_systematic
; 
 ? 
;
_space_group_IT_number 14
_symmetry_cell_setting monoclinic
_symmetry_space_group_name_Hall '-P 2yn'
_symmetry_space_group_name_H-M 'P 1 21/n 1'
_atom_sites_solution_hydrogens geom
_atom_sites_solution_primary direct
_atom_sites_solution_secondary difmap
_audit_creation_method SHELXL-97
_cell_angle_alpha 90.00
_cell_angle_beta 112.950(2)
_cell_angle_gamma 90.00
_cell_formula_units_Z 4
_cell_length_a 13.9323(11)
_cell_length_b 9.9261(8)
_cell_length_c 17.7413(13)
_cell_measurement_reflns_used 1958
_cell_measurement_temperature 100(2)
_cell_measurement_theta_max 23.34
_cell_measurement_theta_min 2.37
_cell_volume 2259.3(3)
_computing_cell_refinement 'Bruker SMART'
_computing_data_collection 'Bruker SMART'
_computing_data_reduction 'Bruker SAINT'
_computing_molecular_graphics 'Bruker SHELXTL'
_computing_publication_material 'Bruker SHELXTL'
_computing_structure_refinement 'SHELXL-97 (Sheldrick, 1997)'
_computing_structure_solution 'SHELXS-97 (Sheldrick, 1990)'
_diffrn_ambient_temperature 100(2)
_diffrn_measured_fraction_theta_full 0.999
_diffrn_measured_fraction_theta_max 0.999
_diffrn_measurement_device_type 'CCD area detector'
_diffrn_measurement_method 'phi and omega scans'
_diffrn_radiation_monochromator graphite
_diffrn_radiation_source 'fine-focus sealed tube'
_diffrn_radiation_type MoK\a
_diffrn_radiation_wavelength 0.71073
_diffrn_reflns_av_R_equivalents 0.0587
_diffrn_reflns_av_sigmaI/netI 0.0623
_diffrn_reflns_limit_h_max 16
_diffrn_reflns_limit_h_min -16
_diffrn_reflns_limit_k_max 11
_diffrn_reflns_limit_k_min -10
_diffrn_reflns_limit_l_max 19
_diffrn_reflns_limit_l_min -21
_diffrn_reflns_number 12731
_diffrn_reflns_theta_full 25.00
_diffrn_reflns_theta_max 25.00
_diffrn_reflns_theta_min 2.37
_exptl_absorpt_coefficient_mu 1.052
_exptl_absorpt_correction_T_max 0.9021
_exptl_absorpt_correction_T_min 0.6434
_exptl_absorpt_correction_type multi-scan
_exptl_absorpt_process_details 'SADABS (Sheldrick, 2008)'
_exptl_crystal_colour Blue
_exptl_crystal_density_diffrn 1.602
_exptl_crystal_density_meas ?
_exptl_crystal_density_method 'not measured'
_exptl_crystal_description Block
_exptl_crystal_F_000 1100
_exptl_crystal_size_max 0.46
_exptl_crystal_size_mid 0.26
_exptl_crystal_size_min 0.10
_refine_diff_density_max 1.155
_refine_diff_density_min -0.777
_refine_diff_density_rms 0.122
_refine_ls_extinction_method none
_refine_ls_goodness_of_fit_ref 1.045
_refine_ls_hydrogen_treatment constr
_refine_ls_matrix_type full
_refine_ls_number_parameters 395
_refine_ls_number_reflns 3984
_refine_ls_number_restraints 301
_refine_ls_restrained_S_all 1.023
_refine_ls_R_factor_all 0.0773
_refine_ls_R_factor_gt 0.0640
_refine_ls_shift/su_max 0.000
_refine_ls_shift/su_mean 0.000
_refine_ls_structure_factor_coef Fsqd
_refine_ls_weighting_details 'calc w=1/[\s^2^(Fo^2^)+(0.0741P)^2^+9.4515P] where P=(Fo^2^+2Fc^2^)/3'
_refine_ls_weighting_scheme calc
_refine_ls_wR_factor_gt 0.1519
_refine_ls_wR_factor_ref 0.1615
_reflns_number_gt 3278
_reflns_number_total 3984
_reflns_threshold_expression >2sigma(I)
_cod_data_source_file c3ce41176a.txt
_cod_data_source_block d055jj
_cod_depositor_comments
;
The following automatic conversions were performed:

'_symmetry_cell_setting' value 'Monoclinic' changed to 'monoclinic'
according to /home/saulius/struct/CIF-dictionaries/cif_core.dic
dictionary named 'cif_core.dic' version 2.4.2 from
2011-04-26.

'_exptl_absorpt_correction_type' value 'Multi-scan'
changed to 'multi-scan' according to
/home/saulius/struct/CIF-dictionaries/cif_core.dic dictionary named
'cif_core.dic' version 2.4.2 from 2011-04-26.

Automatic conversion script
Id: cif_fix_values 1891 2012-01-12 08:04:46Z andrius 

The following automatic conversions were performed:

'_exptl_crystal_density_meas' value 'Not Measured' was changed to '?'
- the value is perceived as not measured.

Automatic conversion script
Id: cif_fix_values 3008 2015-01-20 13:52:24Z robertas 
;
_cod_original_sg_symbol_H-M P2(1)/n
_cod_database_code 7211055

loop_
_symmetry_equiv_pos_as_xyz
'x, y, z'
'-x+1/2, y+1/2, -z+1/2'
'-x, -y, -z'
'x-1/2, -y-1/2, z-1/2'

loop_
_atom_site_label
_atom_site_type_symbol
_atom_site_fract_x
_atom_site_fract_y
_atom_site_fract_z
_atom_site_U_iso_or_equiv
_atom_site_adp_type
_atom_site_occupancy
_atom_site_symmetry_multiplicity
_atom_site_calc_flag
_atom_site_refinement_flags
_atom_site_disorder_assembly
_atom_site_disorder_group
C14 C 0.1155(4) 0.7046(5) -0.0052(3) 0.0387(8) Uani 1 1 d DU . .
F1 F 0.0560(6) 0.6897(10) 0.0386(4) 0.0387(8) Uani 0.539(13) 1 d PDU A 1
F2 F 0.0678(7) 0.7901(7) -0.0655(4) 0.0395(9) Uani 0.539(13) 1 d PDU A 1
F3 F 0.1139(6) 0.5825(7) -0.0402(5) 0.0396(9) Uani 0.539(13) 1 d PDU A 1
F1A F 0.0586(6) 0.6413(10) 0.0301(5) 0.0384(9) Uani 0.461(13) 1 d PDU A 2
F2A F 0.1241(6) 0.6187(10) -0.0607(5) 0.0393(9) Uani 0.461(13) 1 d PDU A 2
F3A F 0.0578(7) 0.8090(6) -0.0472(6) 0.0397(9) Uani 0.461(13) 1 d PDU A 2
C16 C 0.6970(7) 0.9280(7) 0.2671(4) 0.0583(10) Uani 0.527(6) 1 d PDU A 1
F4 F 0.7204(6) 1.0588(6) 0.2710(5) 0.0587(10) Uani 0.527(6) 1 d PDU A 1
F5 F 0.7397(6) 0.8816(8) 0.3437(4) 0.0586(10) Uani 0.527(6) 1 d PDU A 1
F6 F 0.7491(5) 0.8697(9) 0.2266(4) 0.0583(10) Uani 0.527(6) 1 d PDU A 1
C16A C 0.6920(7) 0.9428(7) 0.2672(4) 0.0583(10) Uani 0.473(6) 1 d PDU A 2
F4A F 0.6987(6) 1.0639(7) 0.3019(5) 0.0585(10) Uani 0.473(6) 1 d PDU A 2
F5A F 0.7596(6) 0.8639(8) 0.3242(5) 0.0585(10) Uani 0.473(6) 1 d PDU A 2
F6A F 0.7300(6) 0.9581(10) 0.2092(4) 0.0584(10) Uani 0.473(6) 1 d PDU A 2
C18 C 0.4899(12) 0.2621(11) 0.3002(8) 0.034(3) Uani 0.64(3) 1 d PDU A 1
H18A H 0.4431 0.2763 0.2430 0.051 Uiso 0.64(3) 1 calc PR A 1
H18B H 0.4488 0.2521 0.3338 0.051 Uiso 0.64(3) 1 calc PR A 1
H18C H 0.5312 0.1803 0.3046 0.051 Uiso 0.64(3) 1 calc PR A 1
C19 C 0.646(2) 0.3668(19) 0.4098(10) 0.032(3) Uani 0.64(3) 1 d PDU A 1
H19A H 0.6693 0.4570 0.4317 0.048 Uiso 0.64(3) 1 calc PR A 1
H19B H 0.7035 0.3171 0.4047 0.048 Uiso 0.64(3) 1 calc PR A 1
H19C H 0.6210 0.3184 0.4471 0.048 Uiso 0.64(3) 1 calc PR A 1
C18A C 0.524(2) 0.2508(17) 0.2877(13) 0.034(3) Uani 0.36(3) 1 d PDU A 2
H18D H 0.5247 0.2550 0.2327 0.051 Uiso 0.36(3) 1 calc PR A 2
H18E H 0.4532 0.2331 0.2837 0.051 Uiso 0.36(3) 1 calc PR A 2
H18F H 0.5705 0.1784 0.3188 0.051 Uiso 0.36(3) 1 calc PR A 2
C19A C 0.636(4) 0.376(3) 0.4141(17) 0.032(3) Uani 0.36(3) 1 d PDU A 2
H19D H 0.6876 0.4479 0.4223 0.048 Uiso 0.36(3) 1 calc PR A 2
H19E H 0.6720 0.2885 0.4254 0.048 Uiso 0.36(3) 1 calc PR A 2
H19F H 0.6005 0.3893 0.4513 0.048 Uiso 0.36(3) 1 calc PR A 2
Cu1 Cu 0.42392(4) 0.70372(6) 0.16741(3) 0.01017(19) Uani 1 1 d . . .
O1 O 0.2817(2) 0.6518(3) 0.09012(18) 0.0146(7) Uani 1 1 d . . .
O2 O 0.2442(3) 0.8704(4) 0.0615(2) 0.0247(8) Uani 1 1 d . . .
O3 O 0.5639(2) 0.7733(3) 0.23982(19) 0.0171(7) Uani 1 1 d . . .
O4 O 0.5180(3) 0.9817(4) 0.1900(2) 0.0250(8) Uani 1 1 d . . .
O5 O 0.4774(2) 0.4980(3) 0.21412(18) 0.0148(7) Uani 1 1 d . . .
N1 N 0.3695(3) 0.7355(4) 0.2550(2) 0.0126(8) Uani 1 1 d . . .
N2 N -0.0234(3) 0.7955(4) 0.5772(2) 0.0140(8) Uani 1 1 d . . .
N3 N 0.5602(3) 0.3785(4) 0.3293(2) 0.0230(10) Uani 1 1 d D . .
C1 C 0.3247(3) 0.6345(5) 0.2799(3) 0.0138(10) Uani 1 1 d . A .
H1 H 0.3260 0.5467 0.2590 0.017 Uiso 1 1 calc R . .
C2 C 0.2770(4) 0.6517(5) 0.3342(3) 0.0164(10) Uani 1 1 d . . .
H2 H 0.2469 0.5770 0.3504 0.020 Uiso 1 1 calc R A .
C3 C 0.2732(3) 0.7802(5) 0.3653(3) 0.0135(10) Uani 1 1 d . A .
C4 C 0.3248(3) 0.8823(5) 0.3429(3) 0.0158(10) Uani 1 1 d . . .
H4 H 0.3283 0.9701 0.3652 0.019 Uiso 1 1 calc R A .
C5 C 0.3709(4) 0.8562(5) 0.2883(3) 0.0160(10) Uani 1 1 d . A .
H5 H 0.4054 0.9279 0.2736 0.019 Uiso 1 1 calc R . .
C6 C 0.2160(4) 0.8103(5) 0.4168(3) 0.0162(10) Uani 1 1 d . . .
H6 H 0.2322 0.8916 0.4475 0.019 Uiso 1 1 calc R A .
C7 C 0.1429(4) 0.7317(5) 0.4236(3) 0.0159(10) Uani 1 1 d . A .
H7 H 0.1273 0.6503 0.3931 0.019 Uiso 1 1 calc R . .
C8 C -0.0506(4) 0.6984(5) 0.5209(3) 0.0195(11) Uani 1 1 d . . .
H8 H -0.1071 0.6410 0.5165 0.023 Uiso 1 1 calc R . .
C9 C 0.0005(4) 0.6776(5) 0.4683(3) 0.0208(11) Uani 1 1 d . A .
H9 H -0.0212 0.6077 0.4286 0.025 Uiso 1 1 calc R . .
C10 C 0.0840(3) 0.7607(5) 0.4748(3) 0.0139(10) Uani 1 1 d . . .
C11 C 0.1083(4) 0.8642(5) 0.5306(3) 0.0172(10) Uani 1 1 d . A .
H11 H 0.1623 0.9258 0.5346 0.021 Uiso 1 1 calc R . .
C12 C 0.0537(4) 0.8787(5) 0.5811(3) 0.0164(10) Uani 1 1 d . . .
H12 H 0.0719 0.9503 0.6197 0.020 Uiso 1 1 calc R A .
C13 C 0.2242(4) 0.7503(5) 0.0541(3) 0.0174(10) Uani 1 1 d . A .
C15 C 0.5801(4) 0.8961(5) 0.2289(3) 0.0183(11) Uani 1 1 d . A .
C17 C 0.5441(4) 0.4869(5) 0.2855(3) 0.0163(10) Uani 1 1 d . A .
H17 H 0.5858 0.5635 0.3093 0.020 Uiso 1 1 calc R . .

loop_
_atom_site_aniso_label
_atom_site_aniso_U_11
_atom_site_aniso_U_22
_atom_site_aniso_U_33
_atom_site_aniso_U_23
_atom_site_aniso_U_13
_atom_site_aniso_U_12
C14 0.0304(12) 0.0426(17) 0.0350(16) 0.0080(12) 0.0038(11) -0.0064(13)
F1 0.0295(13) 0.0430(18) 0.0364(16) 0.0083(14) 0.0050(12) -0.0072(15)
F2 0.0312(14) 0.0434(17) 0.0346(17) 0.0086(13) 0.0026(13) -0.0053(14)
F3 0.0318(14) 0.0423(18) 0.0351(17) 0.0073(13) 0.0027(12) -0.0072(14)
F1A 0.0296(13) 0.0422(18) 0.0360(16) 0.0084(14) 0.0046(12) -0.0074(15)
F2A 0.0316(14) 0.0428(18) 0.0348(17) 0.0069(14) 0.0034(13) -0.0068(14)
F3A 0.0311(14) 0.0432(17) 0.0350(17) 0.0087(14) 0.0023(13) -0.0054(14)
C16 0.0274(16) 0.073(2) 0.074(2) -0.0006(17) 0.0198(13) -0.0189(15)
F4 0.0277(16) 0.073(2) 0.075(2) -0.0005(18) 0.0195(14) -0.0195(15)
F5 0.0274(16) 0.074(2) 0.074(2) -0.0005(18) 0.0191(14) -0.0186(16)
F6 0.0272(16) 0.074(2) 0.075(2) -0.0007(18) 0.0203(14) -0.0186(15)
C16A 0.0274(16) 0.073(2) 0.074(2) -0.0006(17) 0.0198(13) -0.0189(15)
F4A 0.0276(16) 0.073(2) 0.075(2) -0.0010(18) 0.0196(14) -0.0193(16)
F5A 0.0272(16) 0.074(2) 0.074(2) -0.0006(18) 0.0194(14) -0.0184(15)
F6A 0.0274(16) 0.074(2) 0.075(2) -0.0003(18) 0.0203(14) -0.0191(16)
C18 0.045(6) 0.028(4) 0.025(4) 0.002(3) 0.009(4) -0.007(4)
C19 0.033(5) 0.033(4) 0.021(3) 0.000(3) 0.000(3) 0.007(3)
C18A 0.045(6) 0.028(4) 0.025(4) 0.002(3) 0.009(4) -0.007(4)
C19A 0.033(5) 0.033(4) 0.021(3) 0.000(3) 0.000(3) 0.007(3)
Cu1 0.0098(3) 0.0158(3) 0.0082(3) 0.0007(2) 0.0071(2) 0.0001(2)
O1 0.0119(15) 0.0200(18) 0.0118(16) 0.0002(13) 0.0044(13) -0.0003(14)
O2 0.0219(18) 0.024(2) 0.028(2) 0.0030(16) 0.0096(16) 0.0043(16)
O3 0.0140(16) 0.023(2) 0.0163(17) 0.0006(14) 0.0075(14) -0.0022(14)
O4 0.029(2) 0.027(2) 0.0203(19) 0.0022(16) 0.0114(16) -0.0061(17)
O5 0.0166(16) 0.0185(17) 0.0090(16) 0.0027(13) 0.0048(14) 0.0037(14)
N1 0.0110(18) 0.015(2) 0.014(2) 0.0016(16) 0.0068(15) 0.0007(16)
N2 0.0151(19) 0.018(2) 0.0113(19) 0.0002(16) 0.0082(16) 0.0003(17)
N3 0.025(2) 0.024(2) 0.012(2) 0.0017(18) -0.0010(18) 0.0031(19)
C1 0.016(2) 0.014(2) 0.017(2) -0.0008(19) 0.0115(19) -0.0002(19)
C2 0.014(2) 0.019(3) 0.020(3) 0.000(2) 0.011(2) -0.005(2)
C3 0.014(2) 0.021(3) 0.006(2) 0.0033(19) 0.0047(18) 0.006(2)
C4 0.015(2) 0.017(3) 0.016(2) -0.002(2) 0.0077(19) -0.001(2)
C5 0.018(2) 0.019(3) 0.014(2) 0.002(2) 0.010(2) -0.002(2)
C6 0.020(2) 0.020(3) 0.010(2) 0.0016(19) 0.0087(19) 0.003(2)
C7 0.020(2) 0.023(3) 0.008(2) -0.0019(19) 0.0097(19) 0.003(2)
C8 0.018(2) 0.029(3) 0.015(2) -0.002(2) 0.011(2) -0.004(2)
C9 0.024(3) 0.029(3) 0.013(2) -0.007(2) 0.011(2) -0.004(2)
C10 0.011(2) 0.023(3) 0.008(2) 0.0050(19) 0.0047(18) 0.0032(19)
C11 0.014(2) 0.020(3) 0.020(3) 0.000(2) 0.010(2) -0.004(2)
C12 0.019(2) 0.023(3) 0.011(2) -0.004(2) 0.0093(19) -0.002(2)
C13 0.017(2) 0.023(3) 0.015(2) 0.001(2) 0.010(2) 0.004(2)
C15 0.022(3) 0.028(3) 0.011(2) -0.003(2) 0.013(2) -0.006(2)
C17 0.016(2) 0.016(3) 0.016(3) -0.004(2) 0.006(2) 0.001(2)

loop_
_atom_type_symbol
_atom_type_description
_atom_type_scat_dispersion_real
_atom_type_scat_dispersion_imag
_atom_type_scat_source
C C 0.0033 0.0016 'International Tables Vol C Tables 4.2.6.8 and 6.1.1.4'
H H 0.0000 0.0000 'International Tables Vol C Tables 4.2.6.8 and 6.1.1.4'
N N 0.0061 0.0033 'International Tables Vol C Tables 4.2.6.8 and 6.1.1.4'
O O 0.0106 0.0060 'International Tables Vol C Tables 4.2.6.8 and 6.1.1.4'
F F 0.0171 0.0103 'International Tables Vol C Tables 4.2.6.8 and 6.1.1.4'
Cu Cu 0.3201 1.2651 'International Tables Vol C Tables 4.2.6.8 and 6.1.1.4'

loop_
_geom_angle_atom_site_label_1
_geom_angle_atom_site_label_2
_geom_angle_atom_site_label_3
_geom_angle
_geom_angle_site_symmetry_1
_geom_angle_site_symmetry_3
F2 C14 F2A 88.6(5) . .
F2 C14 F1A 118.4(7) . .
F2A C14 F1A 106.4(4) . .
F2 C14 F3A 19.1(5) . .
F2A C14 F3A 106.8(5) . .
F1A C14 F3A 106.6(5) . .
F2 C14 F1 108.0(5) . .
F2A C14 F1 127.1(6) . .
F1A C14 F1 21.8(4) . .
F3A C14 F1 92.0(5) . .
F2 C14 F3 106.8(4) . .
F2A C14 F3 24.2(4) . .
F1A C14 F3 83.5(4) . .
F3A C14 F3 122.3(6) . .
F1 C14 F3 105.1(4) . .
F2 C14 C13 114.5(5) . .
F2A C14 C13 110.1(5) . .
F1A C14 C13 114.9(5) . .
F3A C14 C13 111.6(6) . .
F1 C14 C13 107.5(5) . .
F3 C14 C13 114.4(5) . .
F4 C16 F5 106.3(5) . .
F4 C16 F6 106.0(5) . .
F5 C16 F6 106.1(5) . .
F4 C16 C15 114.8(6) . .
F5 C16 C15 110.8(6) . .
F6 C16 C15 112.2(6) . .
F5A C16A F6A 106.0(5) . .
F5A C16A F4A 106.1(5) . .
F6A C16A F4A 106.0(5) . .
F5A C16A C15 117.4(7) . .
F6A C16A C15 109.7(6) . .
F4A C16A C15 111.0(6) . .
O1 Cu1 O3 174.47(13) . .
O1 Cu1 N1 89.95(14) . .
O3 Cu1 N1 90.95(14) . .
O1 Cu1 N2 91.54(14) . 4_675
O3 Cu1 N2 86.71(14) . 4_675
N1 Cu1 N2 170.67(16) . 4_675
O1 Cu1 O5 96.77(12) . .
O3 Cu1 O5 88.66(13) . .
N1 Cu1 O5 91.66(13) . .
N2 Cu1 O5 97.31(14) 4_675 .
C13 O1 Cu1 114.3(3) . .
C15 O3 Cu1 115.0(3) . .
C17 O5 Cu1 117.9(3) . .
C5 N1 C1 117.0(4) . .
C5 N1 Cu1 122.7(3) . .
C1 N1 Cu1 120.1(3) . .
C8 N2 C12 118.3(4) . .
C8 N2 Cu1 121.0(3) . 4_576
C12 N2 Cu1 119.6(3) . 4_576
C17 N3 C18A 118.4(10) . .
C17 N3 C19 122.5(9) . .
C18A N3 C19 114.4(15) . .
C17 N3 C19A 121.2(14) . .
C18A N3 C19A 118.3(13) . .
C19 N3 C19A 8(4) . .
C17 N3 C18 120.4(6) . .
C18A N3 C18 24.1(9) . .
C19 N3 C18 117.1(8) . .
C19A N3 C18 117.5(18) . .
N1 C1 C2 123.3(4) . .
C1 C2 C3 119.5(4) . .
C4 C3 C2 116.8(4) . .
C4 C3 C6 120.0(4) . .
C2 C3 C6 123.2(4) . .
C5 C4 C3 119.9(4) . .
N1 C5 C4 123.3(4) . .
C7 C6 C3 124.3(5) . .
C6 C7 C10 125.1(4) . .
N2 C8 C9 122.6(5) . .
C8 C9 C10 119.0(5) . .
C11 C10 C9 117.7(4) . .
C11 C10 C7 123.5(4) . .
C9 C10 C7 118.8(4) . .
C10 C11 C12 119.9(4) . .
N2 C12 C11 122.3(4) . .
O2 C13 O1 128.8(5) . .
O2 C13 C14 119.0(4) . .
O1 C13 C14 112.2(4) . .
O4 C15 O3 128.8(5) . .
O4 C15 C16A 115.0(5) . .
O3 C15 C16A 116.2(5) . .
O4 C15 C16 120.3(5) . .
O3 C15 C16 110.7(5) . .
C16A C15 C16 6.1(4) . .
O5 C17 N3 124.6(4) . .

loop_
_geom_bond_atom_site_label_1
_geom_bond_atom_site_label_2
_geom_bond_distance
_geom_bond_site_symmetry_2
C14 F2 1.323(6) .
C14 F2A 1.343(6) .
C14 F1A 1.343(6) .
C14 F3A 1.344(6) .
C14 F1 1.347(6) .
C14 F3 1.358(6) .
C14 C13 1.537(7) .
C16 F4 1.334(5) .
C16 F5 1.335(5) .
C16 F6 1.337(5) .
C16 C15 1.533(9) .
C16A F5A 1.335(5) .
C16A F6A 1.336(5) .
C16A F4A 1.337(5) .
C16A C15 1.510(10) .
C18 N3 1.472(9) .
C19 N3 1.464(10) .
C18A N3 1.454(13) .
C19A N3 1.464(13) .
Cu1 O1 1.988(3) .
Cu1 O3 1.994(3) .
Cu1 N1 2.003(4) .
Cu1 N2 2.004(4) 4_675
Cu1 O5 2.220(3) .
O1 C13 1.269(6) .
O2 C13 1.220(6) .
O3 C15 1.269(6) .
O4 C15 1.217(6) .
O5 C17 1.250(5) .
N1 C5 1.331(6) .
N1 C1 1.344(6) .
N2 C8 1.333(6) .
N2 C12 1.335(6) .
N2 Cu1 2.004(4) 4_576
N3 C17 1.294(6) .
C1 C2 1.378(6) .
C2 C3 1.398(7) .
C3 C4 1.387(7) .
C3 C6 1.459(6) .
C4 C5 1.381(6) .
C6 C7 1.326(7) .
C7 C10 1.469(6) .
C8 C9 1.392(7) .
C9 C10 1.394(7) .
C10 C11 1.374(7) .
C11 C12 1.390(6) .
